data_7118702
loop_
_publ_author_name
'Jeannin, Olivier'
'Canadell, Enric'
'Auban-Senzier, Pascale'
'Fourmigu\'e, Marc'

_publ_section_title
;
 Correlating conduction properties with the molecular symmetry:
 segregation of Z and E isomers in the charge-assisted, halogen-bonded
 cocrystal [(Z,E)-Me2I2TTF]2Br.
;
_journal_issue 2
_journal_name_full 'Chemical communications (Cambridge, England)'
_journal_page_first 308
_journal_page_last 311
_journal_paper_doi 10.1039/c5cc08176a
_journal_volume 52
_journal_year 2016
_chemical_compound_source 'synthesis as described'
_chemical_formula_moiety '2(C8 H6 I2 S4), C2 H3 N, Br'
_chemical_formula_sum 'C18 H15 Br I4 N S8'
_chemical_formula_weight 1089.3
_chemical_name_systematic '[(Z,E)Me2I2TTF]2 Br CH3CN'
_space_group_IT_number 14
_symmetry_cell_setting monoclinic
_symmetry_Int_Tables_number 14
_symmetry_space_group_name_Hall '-P 2yn'
_symmetry_space_group_name_H-M 'P 1 21/n 1'
_atom_sites_solution_hydrogens geom
_atom_sites_solution_primary 'direct - structure invariant direct methods'
_atom_sites_solution_secondary 'direct - structure invariant direct methods'
_audit_conform_dict_location ftp://ftp.iucr.org/pub/cif_core.dic
_audit_conform_dict_name cif_core.dic
_audit_conform_dict_version 2.4.3
_audit_creation_date 2015-09-30T10:32:51-00:00
_audit_creation_method 'WinGX routine CIF_UPDATE'
_audit_update_record
;
2015-09-30 deposited with the CCDC.
2015-10-20 downloaded from the CCDC.
;
_cell_angle_alpha 90
_cell_angle_beta 95.259(10)
_cell_angle_gamma 90
_cell_formula_units_Z 4
_cell_length_a 7.888(2)
_cell_length_b 27.120(7)
_cell_length_c 14.215(4)
_cell_measurement_reflns_used 4515
_cell_measurement_temperature 293(2)
_cell_measurement_theta_max 27.49
_cell_measurement_theta_min 3.1
_cell_measurement_wavelength 0.71073
_cell_volume 3028.1(14)
_computing_cell_refinement 'Bruker APEX2 (Bruker, 2006)'
_computing_data_collection 'Bruker APEX2 (Bruker, 2006)'
_computing_data_reduction 'Bruker APEX2 (Bruker, 2006)'
_computing_molecular_graphics 'Ortep-3 for Windows (Farrugia, 1997)'
_computing_publication_material 'WinGX publication routines (Farrugia, 1999)'
_computing_structure_refinement 'SHELXL-2014/7 (Sheldrick, 2014)'
_computing_structure_solution 'SIR-92 (Altomare et al., 1994)'
_diffrn_ambient_temperature 293(2)
_diffrn_detector 'CCD plate'
_diffrn_measured_fraction_theta_full 0.999
_diffrn_measured_fraction_theta_max 0.99
_diffrn_measurement_device_type 'APEXII, Bruker-AXS'
_diffrn_measurement_method 'CCD rotation images, thick slices'
_diffrn_orient_matrix_UB_11 -0.103759
_diffrn_orient_matrix_UB_12 0.013778
_diffrn_orient_matrix_UB_13 0.100156
_diffrn_orient_matrix_UB_21 -0.097187
_diffrn_orient_matrix_UB_22 -0.047203
_diffrn_orient_matrix_UB_23 -0.058668
_diffrn_orient_matrix_UB_31 0.07488
_diffrn_orient_matrix_UB_32 -0.042173
_diffrn_orient_matrix_UB_33 0.098385
_diffrn_radiation_probe x-ray
_diffrn_radiation_source 'fine-focus sealed tube'
_diffrn_radiation_type MoK\a
_diffrn_radiation_wavelength 0.71073
_diffrn_reflns_av_R_equivalents 0.0745
_diffrn_reflns_av_unetI/netI 0.0915
_diffrn_reflns_Laue_measured_fraction_full 0.999
_diffrn_reflns_Laue_measured_fraction_max 0.99
_diffrn_reflns_limit_h_max 10
_diffrn_reflns_limit_h_min -7
_diffrn_reflns_limit_k_max 34
_diffrn_reflns_limit_k_min -35
_diffrn_reflns_limit_l_max 18
_diffrn_reflns_limit_l_min -17
_diffrn_reflns_number 22381
_diffrn_reflns_point_group_measured_fraction_full 0.999
_diffrn_reflns_point_group_measured_fraction_max 0.99
_diffrn_reflns_theta_full 25.242
_diffrn_reflns_theta_max 27.512
_diffrn_reflns_theta_min 1.502
_diffrn_standards_number 0
_exptl_absorpt_coefficient_mu 5.999
_exptl_absorpt_correction_T_max 0.942
_exptl_absorpt_correction_T_min 0.528
_exptl_absorpt_correction_type multi-scan
_exptl_absorpt_process_details
;
  [Sheldrick, G.M. (2002). SADABS Bruker AXS Inc., Madison, Wisconsin, USA]
;
_exptl_crystal_colour black
_exptl_crystal_density_diffrn 2.389
_exptl_crystal_density_method 'not measured'
_exptl_crystal_description plate
_exptl_crystal_F_000 2020
_exptl_crystal_preparation 'Conducting properties'
_exptl_crystal_recrystallization_method electrocrystallization
_exptl_crystal_size_max 0.14
_exptl_crystal_size_mid 0.09
_exptl_crystal_size_min 0.01
_refine_diff_density_max 2.815
_refine_diff_density_min -1.839
_refine_diff_density_rms 0.279
_refine_ls_extinction_method none
_refine_ls_goodness_of_fit_ref 1.061
_refine_ls_hydrogen_treatment constr
_refine_ls_matrix_type full
_refine_ls_number_constraints 0
_refine_ls_number_parameters 289
_refine_ls_number_reflns 6908
_refine_ls_number_restraints 0
_refine_ls_restrained_S_all 1.061
_refine_ls_R_factor_all 0.0908
_refine_ls_R_factor_gt 0.0536
_refine_ls_shift/su_max 0.001
_refine_ls_shift/su_mean 0
_refine_ls_structure_factor_coef Fsqd
_refine_ls_weighting_details 'w=1/[\s^2^(Fo^2^)+(0.0535P)^2^+10.6270P] where P=(Fo^2^+2Fc^2^)/3'
_refine_ls_weighting_scheme calc
_refine_ls_wR_factor_gt 0.1143
_refine_ls_wR_factor_ref 0.142
_reflns_Friedel_coverage 0
_reflns_number_gt 4628
_reflns_number_total 6908
_reflns_threshold_expression 'I > 2\s(I)'
_cod_data_source_file c5cc08176a2.cif
_cod_data_source_block Me2I2TTF2Br
_cod_original_cell_volume 3028.1(13)
_cod_original_sg_symbol_H-M 'P 21/n'
_cod_database_code 7118702

loop_
_symmetry_equiv_pos_as_xyz
'x, y, z'
'-x+1/2, y+1/2, -z+1/2'
'-x, -y, -z'
'x-1/2, -y-1/2, z-1/2'

loop_
_atom_site_label
_atom_site_type_symbol
_atom_site_fract_x
_atom_site_fract_y
_atom_site_fract_z
_atom_site_U_iso_or_equiv
_atom_site_adp_type
_atom_site_occupancy
_atom_site_site_symmetry_order
_atom_site_calc_flag
_atom_site_refinement_flags_posn
_atom_site_refinement_flags_adp
C1 C 0.6791(12) 0.4693(3) 0.9996(6) 0.021(2) Uani 1 1 d . .
C2 C 0.8337(11) 0.5524(3) 0.9913(7) 0.021(2) Uani 1 1 d . .
C3 C 0.7963(12) 0.5404(3) 0.9003(7) 0.024(2) Uani 1 1 d . .
C4 C 0.8528(13) 0.5728(4) 0.8147(6) 0.0294(17) Uani 1 1 d . .
H4A H 0.9292 0.5983 0.8388 0.044 Uiso 1 1 calc R U
H4B H 0.7541 0.5874 0.7813 0.044 Uiso 1 1 calc R U
H4C H 0.9092 0.5521 0.7725 0.044 Uiso 1 1 calc R U
C5 C 0.6137(11) 0.4247(3) 1.0259(6) 0.020(2) Uani 1 1 d . .
C6 C 0.5212(11) 0.3474(4) 1.1105(7) 0.023(2) Uani 1 1 d . .
C7 C 0.4878(11) 0.3362(3) 1.0195(7) 0.023(2) Uani 1 1 d . .
C8 C 0.4143(13) 0.2892(4) 0.9749(6) 0.0294(17) Uani 1 1 d . .
H8A H 0.3932 0.2661 1.0236 0.044 Uiso 1 1 calc R U
H8B H 0.4938 0.2752 0.9351 0.044 Uiso 1 1 calc R U
H8C H 0.3095 0.2965 0.9378 0.044 Uiso 1 1 calc R U
C9 C 0.9620(11) 0.5219(3) 1.4854(6) 0.0173(19) Uani 1 1 d . .
C10 C 0.8292(11) 0.6077(3) 1.4742(7) 0.022(2) Uani 1 1 d . .
C11 C 0.8180(11) 0.5918(4) 1.3847(7) 0.024(2) Uani 1 1 d . .
C12 C 0.7410(11) 0.6194(4) 1.2970(6) 0.024(2) Uani 1 1 d . .
H12A H 0.6544 0.6416 1.3146 0.036 Uiso 1 1 calc R U
H12B H 0.6919 0.5962 1.2514 0.036 Uiso 1 1 calc R U
H12C H 0.8286 0.6379 1.2701 0.036 Uiso 1 1 calc R U
C13 C 1.4594(11) 0.5218(4) 1.4889(6) 0.023(2) Uani 1 1 d . .
C14 C 1.3181(12) 0.5970(3) 1.4023(6) 0.022(2) Uani 1 1 d . .
C15 C 1.3297(11) 0.6103(3) 1.4937(7) 0.021(2) Uani 1 1 d . .
C16 C 1.2720(11) 0.6604(4) 1.5326(6) 0.021(2) Uani 1 1 d . .
H16A H 1.368 0.6823 1.5414 0.032 Uiso 1 1 calc R U
H16B H 1.2258 0.6553 1.592 0.032 Uiso 1 1 calc R U
H16C H 1.1866 0.6748 1.4885 0.032 Uiso 1 1 calc R U
C17 C 2.0467(13) 0.6910(5) 1.7711(8) 0.038(3) Uani 1 1 d . .
C18 C 2.0334(18) 0.7347(5) 1.8301(11) 0.063(4) Uani 1 1 d . .
H18A H 2.0326 0.7248 1.895 0.095 Uiso 1 1 calc R U
H18B H 1.93 0.7519 1.8106 0.095 Uiso 1 1 calc R U
H18C H 2.129 0.7559 1.8237 0.095 Uiso 1 1 calc R U
N1 N 2.0549(13) 0.6559(4) 1.7281(7) 0.048(3) Uani 1 1 d . .
S1 S 0.7702(3) 0.51279(9) 1.07864(16) 0.0221(5) Uani 1 1 d . .
S2 S 0.6873(3) 0.48458(9) 0.88086(17) 0.0259(5) Uani 1 1 d . .
S3 S 0.5365(3) 0.38269(9) 0.93931(17) 0.0233(5) Uani 1 1 d . .
S4 S 0.6086(3) 0.40428(9) 1.14048(17) 0.0250(5) Uani 1 1 d . .
S5 S 0.9222(3) 0.56937(9) 1.56086(16) 0.0220(5) Uani 1 1 d . .
S6 S 0.8961(3) 0.53283(9) 1.36684(16) 0.0236(5) Uani 1 1 d . .
S7 S 1.3903(3) 0.53822(9) 1.37236(16) 0.0227(5) Uani 1 1 d . .
S8 S 1.4191(3) 0.56612(9) 1.57411(16) 0.0237(5) Uani 1 1 d . .
Br1 Br 1.62216(13) 0.77830(4) 1.61308(7) 0.0264(2) Uani 1 1 d . .
I1 I 0.95666(8) 0.61793(2) 1.03695(5) 0.02570(17) Uani 1 1 d . .
I2 I 0.46882(8) 0.29911(3) 1.21964(5) 0.02986(18) Uani 1 1 d . .
I3 I 0.75105(8) 0.67722(2) 1.52038(5) 0.02393(17) Uani 1 1 d . .
I4 I 1.23213(8) 0.64300(2) 1.28963(4) 0.02490(17) Uani 1 1 d . .

loop_
_atom_site_aniso_label
_atom_site_aniso_U_11
_atom_site_aniso_U_22
_atom_site_aniso_U_33
_atom_site_aniso_U_23
_atom_site_aniso_U_13
_atom_site_aniso_U_12
C1 0.027(5) 0.018(5) 0.020(5) 0.000(4) 0.003(4) 0.006(4)
C2 0.019(5) 0.015(5) 0.028(5) 0.002(4) 0.001(4) 0.003(4)
C3 0.025(5) 0.017(5) 0.030(6) 0.000(4) 0.008(4) 0.006(4)
C4 0.044(4) 0.036(4) 0.008(3) 0.008(3) 0.006(3) 0.025(4)
C5 0.018(4) 0.021(5) 0.021(5) -0.002(4) 0.002(4) -0.001(4)
C6 0.020(5) 0.025(5) 0.024(5) 0.007(4) -0.002(4) -0.001(4)
C7 0.020(5) 0.016(5) 0.036(6) -0.001(4) 0.007(4) -0.004(4)
C8 0.044(4) 0.036(4) 0.008(3) 0.008(3) 0.006(3) 0.025(4)
C9 0.020(4) 0.018(5) 0.013(4) 0.002(4) -0.001(4) -0.001(4)
C10 0.022(5) 0.015(5) 0.030(6) -0.009(4) 0.006(4) -0.001(4)
C11 0.021(5) 0.023(5) 0.029(5) 0.000(5) 0.005(4) 0.002(4)
C12 0.017(4) 0.033(6) 0.023(5) -0.005(5) 0.003(4) 0.007(4)
C13 0.021(5) 0.029(5) 0.020(5) 0.004(4) 0.001(4) 0.004(4)
C14 0.025(5) 0.018(5) 0.022(5) 0.006(4) 0.005(4) -0.003(4)
C15 0.017(4) 0.020(5) 0.026(5) 0.004(4) 0.000(4) -0.002(4)
C16 0.015(4) 0.033(5) 0.017(5) -0.014(4) 0.004(4) 0.003(4)
C17 0.025(6) 0.056(8) 0.033(6) 0.013(6) 0.002(5) -0.001(6)
C18 0.067(9) 0.044(8) 0.078(10) -0.029(8) 0.001(8) -0.002(7)
N1 0.055(7) 0.051(7) 0.040(6) -0.005(5) 0.020(5) -0.013(6)
S1 0.0243(12) 0.0225(12) 0.0196(12) -0.0009(10) 0.0030(9) -0.0022(10)
S2 0.0355(14) 0.0216(13) 0.0213(12) 0.0009(11) 0.0058(10) -0.0011(11)
S3 0.0284(12) 0.0186(12) 0.0236(13) -0.0009(10) 0.0064(10) -0.0012(10)
S4 0.0295(13) 0.0251(13) 0.0202(12) 0.0056(11) 0.0009(10) -0.0005(11)
S5 0.0306(13) 0.0182(12) 0.0174(12) -0.0012(10) 0.0026(10) 0.0021(10)
S6 0.0313(13) 0.0208(12) 0.0185(12) -0.0019(10) 0.0013(10) 0.0024(10)
S7 0.0309(13) 0.0219(12) 0.0148(11) -0.0004(10) -0.0009(10) 0.0020(10)
S8 0.0306(13) 0.0243(13) 0.0159(12) 0.0020(10) 0.0006(10) 0.0010(11)
Br1 0.0380(6) 0.0173(5) 0.0241(5) -0.0002(4) 0.0032(4) 0.0020(4)
I1 0.0240(3) 0.0246(3) 0.0285(4) -0.0014(3) 0.0023(3) -0.0015(3)
I2 0.0305(4) 0.0295(4) 0.0296(4) 0.0100(3) 0.0030(3) -0.0033(3)
I3 0.0247(3) 0.0187(3) 0.0284(4) -0.0018(3) 0.0023(3) 0.0021(3)
I4 0.0261(3) 0.0267(3) 0.0217(3) 0.0041(3) 0.0010(3) 0.0016(3)

loop_
_atom_type_symbol
_atom_type_description
_atom_type_scat_dispersion_real
_atom_type_scat_dispersion_imag
_atom_type_scat_source
C C 0.0033 0.0016 'International Tables Vol C Tables 4.2.6.8 and 6.1.1.4'
H H 0 0 'International Tables Vol C Tables 4.2.6.8 and 6.1.1.4'
N N 0.0061 0.0033 'International Tables Vol C Tables 4.2.6.8 and 6.1.1.4'
S S 0.1246 0.1234 'International Tables Vol C Tables 4.2.6.8 and 6.1.1.4'
Br Br -0.2901 2.4595 'International Tables Vol C Tables 4.2.6.8 and 6.1.1.4'
I I -0.4742 1.8119 'International Tables Vol C Tables 4.2.6.8 and 6.1.1.4'

loop_
_geom_angle_atom_site_label_1
_geom_angle_atom_site_label_2
_geom_angle_atom_site_label_3
_geom_angle
_geom_angle_site_symmetry_1
C5 C1 S1 124.2(7) .
C5 C1 S2 121.3(7) .
S1 C1 S2 114.5(5) .
C3 C2 S1 118.9(7) .
C3 C2 I1 124.0(7) .
S1 C2 I1 117.0(5) .
C2 C3 C4 123.4(9) .
C2 C3 S2 115.1(7) .
C4 C3 S2 121.5(7) .
C3 C4 H4A 109.5 .
C3 C4 H4B 109.5 .
H4A C4 H4B 109.5 .
C3 C4 H4C 109.5 .
H4A C4 H4C 109.5 .
H4B C4 H4C 109.5 .
C1 C5 S4 125.5(7) .
C1 C5 S3 119.7(7) .
S4 C5 S3 114.8(5) .
C7 C6 S4 118.8(7) .
C7 C6 I2 122.8(7) .
S4 C6 I2 118.4(5) .
C6 C7 C8 129.2(9) .
C6 C7 S3 115.4(7) .
C8 C7 S3 115.4(7) .
C7 C8 H8A 109.5 .
C7 C8 H8B 109.5 .
H8A C8 H8B 109.5 .
C7 C8 H8C 109.5 .
H8A C8 H8C 109.5 .
H8B C8 H8C 109.5 .
C9 C9 S5 123.8(9) 3_768
C9 C9 S6 121.4(9) 3_768
S5 C9 S6 114.8(5) .
C11 C10 S5 118.1(7) .
C11 C10 I3 126.1(7) .
S5 C10 I3 115.8(5) .
C10 C11 C12 127.0(9) .
C10 C11 S6 116.2(7) .
C12 C11 S6 116.8(7) .
C11 C12 H12A 109.5 .
C11 C12 H12B 109.5 .
H12A C12 H12B 109.5 .
C11 C12 H12C 109.5 .
H12A C12 H12C 109.5 .
H12B C12 H12C 109.5 .
C13 C13 S7 122.5(10) 3_868
C13 C13 S8 122.8(9) 3_868
S7 C13 S8 114.7(5) .
C15 C14 S7 118.8(7) .
C15 C14 I4 124.6(7) .
S7 C14 I4 116.4(5) .
C14 C15 C16 125.7(8) .
C14 C15 S8 115.7(7) .
C16 C15 S8 118.6(7) .
C15 C16 H16A 109.5 .
C15 C16 H16B 109.5 .
H16A C16 H16B 109.5 .
C15 C16 H16C 109.5 .
H16A C16 H16C 109.5 .
H16B C16 H16C 109.5 .
N1 C17 C18 177.2(13) .
C17 C18 H18A 109.5 .
C17 C18 H18B 109.5 .
H18A C18 H18B 109.5 .
C17 C18 H18C 109.5 .
H18A C18 H18C 109.5 .
H18B C18 H18C 109.5 .
C1 S1 C2 94.9(4) .
C1 S2 C3 96.5(5) .
C5 S3 C7 95.4(4) .
C5 S4 C6 95.6(4) .
C9 S5 C10 95.5(4) .
C11 S6 C9 95.4(4) .
C13 S7 C14 94.7(4) .
C13 S8 C15 96.0(4) .

loop_
_geom_bond_atom_site_label_1
_geom_bond_atom_site_label_2
_geom_bond_distance
_geom_bond_site_symmetry_2
C1 C5 1.379(13) .
C1 S1 1.739(9) .
C1 S2 1.745(9) .
C2 C3 1.339(13) .
C2 S1 1.750(10) .
C2 I1 2.099(9) .
C3 C4 1.597(13) .
C3 S2 1.751(10) .
C4 H4A 0.96 .
C4 H4B 0.96 .
C4 H4C 0.96 .
C5 S4 1.724(9) .
C5 S3 1.746(9) .
C6 C7 1.332(13) .
C6 S4 1.728(10) .
C6 I2 2.100(9) .
C7 C8 1.515(13) .
C7 S3 1.765(10) .
C8 H8A 0.96 .
C8 H8B 0.96 .
C8 H8C 0.96 .
C9 C9 1.378(17) 3_768
C9 S5 1.723(9) .
C9 S6 1.743(8) .
C10 C11 1.340(13) .
C10 S5 1.724(10) .
C10 I3 2.106(9) .
C11 C12 1.531(13) .
C11 S6 1.740(10) .
C12 H12A 0.96 .
C12 H12B 0.96 .
C12 H12C 0.96 .
C13 C13 1.367(18) 3_868
C13 S7 1.753(9) .
C13 S8 1.757(10) .
C14 C15 1.344(13) .
C14 S7 1.758(10) .
C14 I4 2.093(9) .
C15 C16 1.552(13) .
C15 S8 1.758(9) .
C16 H16A 0.96 .
C16 H16B 0.96 .
C16 H16C 0.96 .
C17 N1 1.136(15) .
C17 C18 1.460(18) .
C18 H18A 0.96 .
C18 H18B 0.96 .
C18 H18C 0.96 .

loop_
_geom_torsion_atom_site_label_1
_geom_torsion_atom_site_label_2
_geom_torsion_atom_site_label_3
_geom_torsion_atom_site_label_4
_geom_torsion
_geom_torsion_site_symmetry_1
S1 C2 C3 C4 -178.0(7) .
I1 C2 C3 C4 4.7(13) .
S1 C2 C3 S2 -0.7(10) .
I1 C2 C3 S2 -178.0(4) .
S1 C1 C5 S4 0.5(13) .
S2 C1 C5 S4 176.6(5) .
S1 C1 C5 S3 -176.4(5) .
S2 C1 C5 S3 -0.3(11) .
S4 C6 C7 C8 179.1(8) .
I2 C6 C7 C8 -1.9(14) .
S4 C6 C7 S3 -0.7(11) .
I2 C6 C7 S3 178.4(4) .
S5 C10 C11 C12 -179.9(7) .
I3 C10 C11 C12 -2.3(15) .
S5 C10 C11 S6 1.2(11) .
I3 C10 C11 S6 178.9(5) .
S7 C14 C15 C16 -179.9(7) .
I4 C14 C15 C16 3.9(14) .
S7 C14 C15 S8 0.3(10) .
I4 C14 C15 S8 -175.9(5) .
C5 C1 S1 C2 174.8(8) .
S2 C1 S1 C2 -1.5(6) .
C3 C2 S1 C1 1.3(8) .
I1 C2 S1 C1 178.9(5) .
C5 C1 S2 C3 -175.2(8) .
S1 C1 S2 C3 1.3(6) .
C2 C3 S2 C1 -0.4(8) .
C4 C3 S2 C1 177.0(7) .
C1 C5 S3 C7 177.1(8) .
S4 C5 S3 C7 -0.1(6) .
C6 C7 S3 C5 0.4(8) .
C8 C7 S3 C5 -179.4(7) .
C1 C5 S4 C6 -177.2(8) .
S3 C5 S4 C6 -0.2(6) .
C7 C6 S4 C5 0.5(9) .
I2 C6 S4 C5 -178.5(5) .
C9 C9 S5 C10 -179.5(11) 3_768
S6 C9 S5 C10 -0.2(6) .
C11 C10 S5 C9 -0.6(9) .
I3 C10 S5 C9 -178.6(5) .
C10 C11 S6 C9 -1.1(8) .
C12 C11 S6 C9 179.9(7) .
C9 C9 S6 C11 180.0(10) 3_768
S5 C9 S6 C11 0.7(6) .
C13 C13 S7 C14 -176.4(11) 3_868
S8 C13 S7 C14 2.7(6) .
C15 C14 S7 C13 -1.8(8) .
I4 C14 S7 C13 174.7(5) .
C13 C13 S8 C15 176.4(11) 3_868
S7 C13 S8 C15 -2.6(6) .
C14 C15 S8 C13 1.4(8) .
C16 C15 S8 C13 -178.5(7) .
